data_7105026
loop_
_publ_author_name
'Dechambenoit, Pierre'
'Ferlay, Sylvie'
'Kyritsakas, Nathalie'
'Hosseini, Mir Wais'

_publ_section_title
;
 In situ reduction of Fe(iii) into Fe(ii): an example of
 post-crystallisation transformation.
;
_journal_issue 44
_journal_name_full 'Chemical communications (Cambridge, England)'
_journal_page_first 6798
_journal_page_last 6800
_journal_paper_doi 10.1039/b914964c
_journal_year 2009
_chemical_formula_moiety '3(C26 H44 N4), 2(C6 Fe N6), 6( C0.11 O0.11 H0.33)'
_chemical_formula_sum 'C90.66 H134.64 Fe2 N24 O0.66'
_chemical_formula_weight 1680.38
_chemical_name_systematic
;
?
;
_space_group_IT_number 147
_symmetry_cell_setting trigonal
_symmetry_space_group_name_Hall '-P 3'
_symmetry_space_group_name_H-M 'P -3'
_atom_sites_solution_hydrogens geom
_atom_sites_solution_primary direct
_atom_sites_solution_secondary difmap
_audit_creation_method SHELXL-97
_cell_angle_alpha 90.00
_cell_angle_beta 90.00
_cell_angle_gamma 120.00
_cell_formula_units_Z 1
_cell_length_a 17.9647(9)
_cell_length_b 17.9647(9)
_cell_length_c 8.6670(10)
_cell_measurement_reflns_used 2967
_cell_measurement_temperature 173(2)
_cell_measurement_theta_max 25.05
_cell_measurement_theta_min 2.69
_cell_volume 2422.4(3)
_computing_cell_refinement 'Bruker SMART'
_computing_data_collection 'Bruker SMART'
_computing_data_reduction 'Bruker SAINT'
_computing_molecular_graphics 'Bruker SHELXTL'
_computing_publication_material 'Bruker SHELXTL'
_computing_structure_refinement 'SHELXL-97 (Sheldrick, 1997)'
_computing_structure_solution 'SHELXS-97 (Sheldrick, 1990)'
_diffrn_ambient_temperature 173(2)
_diffrn_measured_fraction_theta_full 0.996
_diffrn_measured_fraction_theta_max 0.996
_diffrn_measurement_device_type 'CCD area detector'
_diffrn_measurement_method 'phi and omega scans'
_diffrn_radiation_monochromator graphite
_diffrn_radiation_source 'fine-focus sealed tube'
_diffrn_radiation_type MoK\a
_diffrn_radiation_wavelength 0.71073
_diffrn_reflns_av_R_equivalents 0.0468
_diffrn_reflns_av_sigmaI/netI 0.0510
_diffrn_reflns_limit_h_max 23
_diffrn_reflns_limit_h_min -23
_diffrn_reflns_limit_k_max 22
_diffrn_reflns_limit_k_min -18
_diffrn_reflns_limit_l_max 9
_diffrn_reflns_limit_l_min -11
_diffrn_reflns_number 16085
_diffrn_reflns_theta_full 27.54
_diffrn_reflns_theta_max 27.54
_diffrn_reflns_theta_min 2.27
_exptl_absorpt_coefficient_mu 0.355
_exptl_absorpt_correction_T_max 0.9721
_exptl_absorpt_correction_T_min 0.9653
_exptl_absorpt_correction_type multi-scan
_exptl_absorpt_process_details sadabs
_exptl_crystal_colour colorless
_exptl_crystal_density_diffrn 1.152
_exptl_crystal_density_meas ?
_exptl_crystal_density_method 'not measured'
_exptl_crystal_description prism
_exptl_crystal_F_000 901.2
_exptl_crystal_size_max 0.10
_exptl_crystal_size_mid 0.10
_exptl_crystal_size_min 0.08
_refine_diff_density_max 0.298
_refine_diff_density_min -0.194
_refine_diff_density_rms 0.053
_refine_ls_extinction_method none
_refine_ls_goodness_of_fit_ref 1.044
_refine_ls_hydrogen_treatment riding
_refine_ls_matrix_type full
_refine_ls_number_parameters 184
_refine_ls_number_reflns 3720
_refine_ls_number_restraints 0
_refine_ls_restrained_S_all 1.044
_refine_ls_R_factor_all 0.0793
_refine_ls_R_factor_gt 0.0462
_refine_ls_shift/su_max 0.000
_refine_ls_shift/su_mean 0.000
_refine_ls_structure_factor_coef Fsqd
_refine_ls_weighting_details 'calc w=1/[\s^2^(Fo^2^)+(0.0515P)^2^+0.6668P] where P=(Fo^2^+2Fc^2^)/3'
_refine_ls_weighting_scheme calc
_refine_ls_wR_factor_gt 0.1041
_refine_ls_wR_factor_ref 0.1159
_reflns_number_gt 2588
_reflns_number_total 3720
_reflns_threshold_expression >2sigma(I)
_cod_data_source_file b914964c.txt
_cod_data_source_block e315b
_cod_depositor_comments
;
The following automatic conversions were performed:
'_symmetry_cell_setting' value 'Trigonal' changed to 'trigonal' according
to '/home/saulius/struct/CIF-dictionaries/cif_core.dic' dictionary named
'cif_core.dic' version 2.4.1 from 2010-06-29.

Automatic conversion script
Id: cif_fix_enum 1527 2010-12-29 10:47:43Z saulius 

The following automatic conversions were performed:

'_exptl_crystal_density_meas' value 'none' was changed to '?' - the
value is perceived as not measured.

Automatic conversion script
Id: cif_fix_values 3008 2015-01-20 13:52:24Z robertas 
;
_cod_original_sg_symbol_H-M P-3
_cod_database_code 7105026

loop_
_symmetry_equiv_pos_as_xyz
'x, y, z'
'-y, x-y, z'
'-x+y, -x, z'
'-x, -y, -z'
'y, -x+y, -z'
'x-y, x, -z'

loop_
_atom_site_label
_atom_site_type_symbol
_atom_site_fract_x
_atom_site_fract_y
_atom_site_fract_z
_atom_site_U_iso_or_equiv
_atom_site_adp_type
_atom_site_occupancy
_atom_site_symmetry_multiplicity
_atom_site_calc_flag
_atom_site_refinement_flags
_atom_site_disorder_assembly
_atom_site_disorder_group
C1 C 0.60462(12) 0.05943(12) 0.2716(3) 0.0294(5) Uani 1 1 d . . .
N1 N 0.67237(10) 0.13649(10) 0.2680(2) 0.0304(4) Uani 1 1 d . . .
H1 H 0.6830 0.1674 0.1835 0.036 Uiso 1 1 calc R . .
C2 C 0.73096(12) 0.17321(12) 0.3985(2) 0.0301(5) Uani 1 1 d . . .
H2A H 0.7121 0.2056 0.4648 0.036 Uiso 1 1 calc R . .
H2B H 0.7895 0.2139 0.3602 0.036 Uiso 1 1 calc R . .
C3 C 0.73316(12) 0.10260(12) 0.4933(2) 0.0293(5) Uani 1 1 d . . .
C4 C 0.63905(12) 0.03633(12) 0.5327(3) 0.0320(5) Uani 1 1 d . . .
H4A H 0.6366 -0.0145 0.5824 0.038 Uiso 1 1 calc R . .
H4B H 0.6162 0.0620 0.6066 0.038 Uiso 1 1 calc R . .
C5 C 0.78223(14) 0.14471(14) 0.6427(3) 0.0372(5) Uani 1 1 d . . .
H5A H 0.8397 0.1928 0.6145 0.045 Uiso 1 1 calc R . .
H5B H 0.7514 0.1696 0.6974 0.045 Uiso 1 1 calc R . .
C6 C 0.7943(2) 0.0864(2) 0.7541(3) 0.0706(9) Uani 1 1 d . . .
H6A H 0.7373 0.0373 0.7817 0.085 Uiso 1 1 calc R . .
H6B H 0.8275 0.0631 0.7023 0.085 Uiso 1 1 calc R . .
C7 C 0.8407(2) 0.1325(2) 0.8999(3) 0.0772(10) Uani 1 1 d . . .
H7A H 0.8968 0.1817 0.8733 0.116 Uiso 1 1 calc R . .
H7B H 0.8488 0.0929 0.9661 0.116 Uiso 1 1 calc R . .
H7C H 0.8064 0.1526 0.9549 0.116 Uiso 1 1 calc R . .
C8 C 0.77154(13) 0.05679(13) 0.4011(3) 0.0329(5) Uani 1 1 d . . .
H8A H 0.7689 0.0103 0.4665 0.039 Uiso 1 1 calc R . .
H8B H 0.7342 0.0291 0.3105 0.039 Uiso 1 1 calc R . .
C9 C 0.86283(15) 0.11073(16) 0.3439(3) 0.0531(7) Uani 1 1 d . . .
H9A H 0.8995 0.1470 0.4296 0.064 Uiso 1 1 calc R . .
H9B H 0.8643 0.1494 0.2611 0.064 Uiso 1 1 calc R . .
C10 C 0.89956(17) 0.05616(18) 0.2821(4) 0.0615(8) Uani 1 1 d . . .
H10A H 0.9030 0.0214 0.3660 0.092 Uiso 1 1 calc R . .
H10B H 0.9572 0.0938 0.2402 0.092 Uiso 1 1 calc R . .
H10C H 0.8621 0.0182 0.2004 0.092 Uiso 1 1 calc R . .
N2 N 0.58601(10) 0.00948(10) 0.3935(2) 0.0319(4) Uani 1 1 d . . .
H2 H 0.5400 -0.0420 0.3910 0.038 Uiso 1 1 calc R . .
C11 C 0.54967(12) 0.02795(12) 0.1325(2) 0.0300(5) Uani 1 1 d . . .
C12 C 0.52444(12) -0.05354(12) 0.0731(3) 0.0320(5) Uani 1 1 d . . .
H12 H 0.5412 -0.0898 0.1234 0.038 Uiso 1 1 calc R . .
C13 C 0.47497(12) -0.08117(12) -0.0589(3) 0.0326(5) Uani 1 1 d . . .
H13 H 0.4577 -0.1366 -0.0997 0.039 Uiso 1 1 calc R . .
Fe1 Fe 0.6667 0.3333 0.77529(6) 0.02553(15) Uani 1 3 d S . .
C14 C 0.59724(12) 0.23022(12) 0.6526(3) 0.0277(4) Uani 1 1 d . . .
N3 N 0.55355(11) 0.16752(10) 0.5863(2) 0.0352(4) Uani 1 1 d . . .
C15 C 0.70374(12) 0.27170(12) 0.9095(3) 0.0302(5) Uani 1 1 d . . .
N4 N 0.72632(11) 0.23816(11) 0.9943(2) 0.0405(5) Uani 1 1 d . . .
C16 C 0.6667 0.3333 0.2808(13) 0.032(2) Uani 0.33 3 d SP . .
O1 O 0.6546(8) 0.4101(7) 0.2859(15) 0.032(3) Uiso 0.11 1 d P . .

loop_
_atom_site_aniso_label
_atom_site_aniso_U_11
_atom_site_aniso_U_22
_atom_site_aniso_U_33
_atom_site_aniso_U_23
_atom_site_aniso_U_13
_atom_site_aniso_U_12
C1 0.0249(9) 0.0225(9) 0.0391(13) 0.0004(9) -0.0044(9) 0.0106(8)
N1 0.0288(8) 0.0217(8) 0.0347(11) 0.0029(7) -0.0078(7) 0.0081(7)
C2 0.0252(9) 0.0235(9) 0.0368(13) -0.0031(8) -0.0085(9) 0.0085(8)
C3 0.0286(10) 0.0276(10) 0.0324(12) -0.0016(9) -0.0055(9) 0.0144(8)
C4 0.0338(11) 0.0280(10) 0.0341(13) 0.0036(9) -0.0016(9) 0.0153(9)
C5 0.0407(12) 0.0412(12) 0.0357(13) -0.0066(10) -0.0085(10) 0.0249(10)
C6 0.106(2) 0.076(2) 0.0512(18) -0.0117(15) -0.0344(18) 0.0624(19)
C7 0.114(3) 0.117(3) 0.0445(18) -0.0211(18) -0.0298(18) 0.090(2)
C8 0.0355(11) 0.0302(10) 0.0353(13) -0.0015(9) -0.0042(9) 0.0182(9)
C9 0.0384(13) 0.0513(14) 0.0632(18) -0.0200(13) -0.0001(12) 0.0176(11)
C10 0.0496(15) 0.0712(18) 0.071(2) -0.0113(16) 0.0035(14) 0.0353(14)
N2 0.0254(8) 0.0219(8) 0.0400(11) 0.0033(8) -0.0041(8) 0.0056(7)
C11 0.0230(9) 0.0242(9) 0.0380(13) 0.0012(9) -0.0042(9) 0.0083(8)
C12 0.0289(10) 0.0236(9) 0.0422(14) 0.0004(9) -0.0075(9) 0.0122(8)
C13 0.0289(10) 0.0208(9) 0.0446(13) -0.0018(9) -0.0060(9) 0.0098(8)
Fe1 0.01850(17) 0.01850(17) 0.0396(3) 0.000 0.000 0.00925(8)
C14 0.0228(9) 0.0224(9) 0.0396(13) 0.0050(9) 0.0049(9) 0.0126(8)
N3 0.0316(9) 0.0241(9) 0.0468(12) -0.0003(8) 0.0012(8) 0.0116(7)
C15 0.0230(9) 0.0246(10) 0.0430(13) 0.0013(9) 0.0048(9) 0.0118(8)
N4 0.0377(10) 0.0378(10) 0.0502(13) 0.0122(9) 0.0069(9) 0.0219(9)
C16 0.035(3) 0.035(3) 0.028(6) 0.000 0.000 0.0174(17)

loop_
_atom_type_symbol
_atom_type_description
_atom_type_scat_dispersion_real
_atom_type_scat_dispersion_imag
_atom_type_scat_source
C C 0.0033 0.0016 'International Tables Vol C Tables 4.2.6.8 and 6.1.1.4'
H H 0.0000 0.0000 'International Tables Vol C Tables 4.2.6.8 and 6.1.1.4'
N N 0.0061 0.0033 'International Tables Vol C Tables 4.2.6.8 and 6.1.1.4'
Fe Fe 0.3463 0.8444 'International Tables Vol C Tables 4.2.6.8 and 6.1.1.4'
O O 0.0106 0.0060 'International Tables Vol C Tables 4.2.6.8 and 6.1.1.4'

loop_
_geom_angle_atom_site_label_1
_geom_angle_atom_site_label_2
_geom_angle_atom_site_label_3
_geom_angle
_geom_angle_site_symmetry_1
_geom_angle_site_symmetry_3
_geom_angle_publ_flag
N1 C1 N2 121.66(19) . . ?
N1 C1 C11 118.33(18) . . ?
N2 C1 C11 119.99(17) . . ?
C1 N1 C2 122.60(17) . . ?
C1 N1 H1 118.7 . . ?
C2 N1 H1 118.7 . . ?
N1 C2 C3 110.73(15) . . ?
N1 C2 H2A 109.5 . . ?
C3 C2 H2A 109.5 . . ?
N1 C2 H2B 109.5 . . ?
C3 C2 H2B 109.5 . . ?
H2A C2 H2B 108.1 . . ?
C2 C3 C5 106.94(15) . . ?
C2 C3 C8 111.68(17) . . ?
C5 C3 C8 113.69(16) . . ?
C2 C3 C4 106.65(15) . . ?
C5 C3 C4 109.34(17) . . ?
C8 C3 C4 108.30(16) . . ?
N2 C4 C3 110.73(17) . . ?
N2 C4 H4A 109.5 . . ?
C3 C4 H4A 109.5 . . ?
N2 C4 H4B 109.5 . . ?
C3 C4 H4B 109.5 . . ?
H4A C4 H4B 108.1 . . ?
C6 C5 C3 116.18(19) . . ?
C6 C5 H5A 108.2 . . ?
C3 C5 H5A 108.2 . . ?
C6 C5 H5B 108.2 . . ?
C3 C5 H5B 108.2 . . ?
H5A C5 H5B 107.4 . . ?
C7 C6 C5 112.6(2) . . ?
C7 C6 H6A 109.1 . . ?
C5 C6 H6A 109.1 . . ?
C7 C6 H6B 109.1 . . ?
C5 C6 H6B 109.1 . . ?
H6A C6 H6B 107.8 . . ?
C6 C7 H7A 109.5 . . ?
C6 C7 H7B 109.5 . . ?
H7A C7 H7B 109.5 . . ?
C6 C7 H7C 109.5 . . ?
H7A C7 H7C 109.5 . . ?
H7B C7 H7C 109.5 . . ?
C9 C8 C3 117.44(17) . . ?
C9 C8 H8A 107.9 . . ?
C3 C8 H8A 107.9 . . ?
C9 C8 H8B 107.9 . . ?
C3 C8 H8B 107.9 . . ?
H8A C8 H8B 107.2 . . ?
C8 C9 C10 112.5(2) . . ?
C8 C9 H9A 109.1 . . ?
C10 C9 H9A 109.1 . . ?
C8 C9 H9B 109.1 . . ?
C10 C9 H9B 109.1 . . ?
H9A C9 H9B 107.8 . . ?
C9 C10 H10A 109.5 . . ?
C9 C10 H10B 109.5 . . ?
H10A C10 H10B 109.5 . . ?
C9 C10 H10C 109.5 . . ?
H10A C10 H10C 109.5 . . ?
H10B C10 H10C 109.5 . . ?
C1 N2 C4 122.42(16) . . ?
C1 N2 H2 118.8 . . ?
C4 N2 H2 118.8 . . ?
C13 C11 C12 120.21(19) 4_655 . ?
C13 C11 C1 119.40(18) 4_655 . ?
C12 C11 C1 120.38(17) . . ?
C13 C12 C11 119.71(18) . . ?
C13 C12 H12 120.1 . . ?
C11 C12 H12 120.1 . . ?
C12 C13 C11 120.08(18) . 4_655 ?
C12 C13 H13 120.0 . . ?
C11 C13 H13 120.0 4_655 . ?
C15 Fe1 C15 87.74(9) 2_655 . ?
C15 Fe1 C15 87.74(9) 2_655 3_665 ?
C15 Fe1 C15 87.74(9) . 3_665 ?
C15 Fe1 C14 175.39(9) 2_655 . ?
C15 Fe1 C14 91.36(8) . . ?
C15 Fe1 C14 87.71(8) 3_665 . ?
C15 Fe1 C14 91.36(8) 2_655 2_655 ?
C15 Fe1 C14 87.71(8) . 2_655 ?
C15 Fe1 C14 175.39(9) 3_665 2_655 ?
C14 Fe1 C14 93.12(8) . 2_655 ?
C15 Fe1 C14 87.71(8) 2_655 3_665 ?
C15 Fe1 C14 175.39(9) . 3_665 ?
C15 Fe1 C14 91.36(8) 3_665 3_665 ?
C14 Fe1 C14 93.12(8) . 3_665 ?
C14 Fe1 C14 93.12(8) 2_655 3_665 ?
N3 C14 Fe1 176.60(19) . . ?
N4 C15 Fe1 176.64(19) . . ?
O1 C16 O1 119.91(7) 3_665 . ?
O1 C16 O1 119.91(7) 3_665 2_655 ?
O1 C16 O1 119.92(7) . 2_655 ?

loop_
_geom_bond_atom_site_label_1
_geom_bond_atom_site_label_2
_geom_bond_distance
_geom_bond_site_symmetry_2
_geom_bond_publ_flag
C1 N1 1.309(2) . ?
C1 N2 1.316(3) . ?
C1 C11 1.480(3) . ?
N1 C2 1.459(2) . ?
N1 H1 0.8800 . ?
C2 C3 1.528(3) . ?
C2 H2A 0.9900 . ?
C2 H2B 0.9900 . ?
C3 C5 1.536(3) . ?
C3 C8 1.536(3) . ?
C3 C4 1.542(3) . ?
C4 N2 1.462(3) . ?
C4 H4A 0.9900 . ?
C4 H4B 0.9900 . ?
C5 C6 1.518(3) . ?
C5 H5A 0.9900 . ?
C5 H5B 0.9900 . ?
C6 C7 1.512(4) . ?
C6 H6A 0.9900 . ?
C6 H6B 0.9900 . ?
C7 H7A 0.9800 . ?
C7 H7B 0.9800 . ?
C7 H7C 0.9800 . ?
C8 C9 1.512(3) . ?
C8 H8A 0.9900 . ?
C8 H8B 0.9900 . ?
C9 C10 1.527(3) . ?
C9 H9A 0.9900 . ?
C9 H9B 0.9900 . ?
C10 H10A 0.9800 . ?
C10 H10B 0.9800 . ?
C10 H10C 0.9800 . ?
N2 H2 0.8800 . ?
C11 C13 1.393(3) 4_655 ?
C11 C12 1.396(3) . ?
C12 C13 1.380(3) . ?
C12 H12 0.9500 . ?
C13 C11 1.393(3) 4_655 ?
C13 H13 0.9500 . ?
Fe1 C15 1.939(2) 2_655 ?
Fe1 C15 1.939(2) . ?
Fe1 C15 1.939(2) 3_665 ?
Fe1 C14 1.951(2) . ?
Fe1 C14 1.951(2) 2_655 ?
Fe1 C14 1.951(2) 3_665 ?
C14 N3 1.154(2) . ?
C15 N4 1.146(3) . ?
C16 O1 1.500(12) 3_665 ?
C16 O1 1.500(12) . ?
C16 O1 1.500(12) 2_655 ?
